data_4103285
loop_
_publ_author_name
'Airon C. Soegiarto'
'Angiolina Comotti'
'Michael D. Ward'

_publ_section_title
;
 Controlled Orientation of Polyconjugated Guest Molecules in Tunable Host
 Cavities
;
_journal_name_full 'Journal of the American Chemical Society'
_journal_page_first 14603
_journal_page_last 14616
_journal_paper_doi 10.1021/ja106106d
_journal_volume 132
_journal_year 2010
_chemical_formula_sum 'C26 H30 N8 O6 S2'
_chemical_formula_weight 614.70
_chemical_name_systematic
;
 ?
;
_space_group_IT_number 2
_symmetry_cell_setting triclinic
_symmetry_space_group_name_Hall '-P 1'
_symmetry_space_group_name_H-M 'P -1'
_atom_sites_solution_hydrogens geom
_atom_sites_solution_primary direct
_atom_sites_solution_secondary difmap
_audit_creation_method SHELXL-97
_cell_angle_alpha 95.2630(10)
_cell_angle_beta 94.7580(10)
_cell_angle_gamma 94.6110(10)
_cell_formula_units_Z 1
_cell_length_a 6.1627(4)
_cell_length_b 7.2125(5)
_cell_length_c 16.0535(11)
_cell_measurement_reflns_used 9149
_cell_measurement_temperature 200(2)
_cell_measurement_theta_max 26.43
_cell_measurement_theta_min 2.56
_cell_volume 705.31(8)
_computing_cell_refinement 'Bruker SMART'
_computing_data_collection 'Bruker SMART'
_computing_data_reduction 'Bruker SAINT'
_computing_molecular_graphics 'Bruker SHELXTL'
_computing_publication_material 'Bruker SHELXTL'
_computing_structure_refinement 'SHELXL-97 (Sheldrick, 1997)'
_computing_structure_solution 'SHELXS-97 (Sheldrick, 1990)'
_diffrn_ambient_temperature 200(2)
_diffrn_measured_fraction_theta_full 0.992
_diffrn_measured_fraction_theta_max 0.992
_diffrn_measurement_device_type 'CCD area detector'
_diffrn_measurement_method 'phi and omega scans'
_diffrn_radiation_monochromator graphite
_diffrn_radiation_source 'fine-focus sealed tube'
_diffrn_radiation_type MoK\a
_diffrn_radiation_wavelength 0.71073
_diffrn_reflns_av_R_equivalents 0.0189
_diffrn_reflns_av_sigmaI/netI 0.0130
_diffrn_reflns_limit_h_max 7
_diffrn_reflns_limit_h_min -7
_diffrn_reflns_limit_k_max 9
_diffrn_reflns_limit_k_min -9
_diffrn_reflns_limit_l_max 20
_diffrn_reflns_limit_l_min -20
_diffrn_reflns_number 11084
_diffrn_reflns_theta_full 26.43
_diffrn_reflns_theta_max 26.43
_diffrn_reflns_theta_min 2.56
_exptl_absorpt_coefficient_mu 0.246
_exptl_absorpt_correction_T_max 0.9641
_exptl_absorpt_correction_T_min 0.8201
_exptl_absorpt_correction_type multi-scan
_exptl_absorpt_process_details sadabs
_exptl_crystal_colour orange
_exptl_crystal_density_diffrn 1.447
_exptl_crystal_density_method 'not measured'
_exptl_crystal_description slab
_exptl_crystal_F_000 322
_exptl_crystal_size_max 0.84
_exptl_crystal_size_mid 0.32
_exptl_crystal_size_min 0.15
_refine_diff_density_max 0.245
_refine_diff_density_min -0.531
_refine_diff_density_rms 0.077
_refine_ls_extinction_method none
_refine_ls_goodness_of_fit_ref 1.055
_refine_ls_hydrogen_treatment constr
_refine_ls_matrix_type full
_refine_ls_number_parameters 190
_refine_ls_number_reflns 2878
_refine_ls_number_restraints 0
_refine_ls_restrained_S_all 1.055
_refine_ls_R_factor_all 0.0330
_refine_ls_R_factor_gt 0.0319
_refine_ls_shift/su_max 0.000
_refine_ls_shift/su_mean 0.000
_refine_ls_structure_factor_coef Fsqd
_refine_ls_weighting_details 'calc w=1/[\s^2^(Fo^2^)+(0.0520P)^2^+0.2918P] where P=(Fo^2^+2Fc^2^)/3'
_refine_ls_weighting_scheme calc
_refine_ls_wR_factor_gt 0.0885
_refine_ls_wR_factor_ref 0.0899
_reflns_number_gt 2766
_reflns_number_total 2878
_reflns_threshold_expression >2sigma(I)
_cod_data_source_file ja106106d_si_010.cif
_cod_data_source_block GDS_11
_cod_database_code 4103285

loop_
_symmetry_equiv_pos_as_xyz
'x, y, z'
'-x, -y, -z'

loop_
_atom_site_label
_atom_site_type_symbol
_atom_site_fract_x
_atom_site_fract_y
_atom_site_fract_z
_atom_site_U_iso_or_equiv
_atom_site_adp_type
_atom_site_occupancy
_atom_site_symmetry_multiplicity
_atom_site_calc_flag
_atom_site_refinement_flags
S1 S 0.19308(5) 0.25254(4) 0.130470(18) 0.01996(11) Uani 1 1 d .
C1 C 0.5574(2) 0.76091(18) 0.08242(8) 0.0227(3) Uani 1 1 d .
C2 C 0.1615(2) 0.32873(17) 0.23677(8) 0.0213(3) Uani 1 1 d .
C3 C -0.0401(2) 0.2892(2) 0.26790(9) 0.0288(3) Uani 1 1 d .
H3 H -0.1576 0.2227 0.2325 0.035 Uiso 1 1 calc R
C5 C 0.1050(2) 0.44566(19) 0.40150(8) 0.0255(3) Uani 1 1 d .
C7 C 0.3343(2) 0.4257(2) 0.28742(9) 0.0275(3) Uani 1 1 d .
H7 H 0.4711 0.4517 0.2657 0.033 Uiso 1 1 calc R
C6 C 0.3055(2) 0.4849(2) 0.37045(9) 0.0298(3) Uani 1 1 d .
H6 H 0.4227 0.5520 0.4058 0.036 Uiso 1 1 calc R
C4 C -0.0681(2) 0.3471(2) 0.35041(9) 0.0301(3) Uani 1 1 d .
H4 H -0.2045 0.3199 0.3722 0.036 Uiso 1 1 calc R
C9 C 0.4596(2) 0.02787(19) 0.54137(9) 0.0293(3) Uani 1 1 d .
C12 C 0.3089(3) 0.1390(2) 0.69775(10) 0.0413(4) Uani 1 1 d .
H12 H 0.2588 0.1778 0.7504 0.050 Uiso 1 1 calc R
C13 C 0.1860(3) 0.1599(2) 0.62374(11) 0.0393(4) Uani 1 1 d .
H13 H 0.0495 0.2119 0.6256 0.047 Uiso 1 1 calc R
C8 C 0.2606(3) 0.1056(2) 0.54687(10) 0.0347(3) Uani 1 1 d .
H8 H 0.1740 0.1218 0.4967 0.042 Uiso 1 1 calc R
C10 C 0.5796(3) 0.0055(2) 0.61725(10) 0.0374(4) Uani 1 1 d .
H10 H 0.7149 -0.0488 0.6160 0.045 Uiso 1 1 calc R
C11 C 0.5056(3) 0.0606(2) 0.69394(10) 0.0435(4) Uani 1 1 d .
H11 H 0.5908 0.0445 0.7444 0.052 Uiso 1 1 calc R
O1 O 0.42739(15) 0.27344(13) 0.12130(6) 0.0252(2) Uani 1 1 d .
O2 O 0.10463(15) 0.05704(13) 0.11771(6) 0.0271(2) Uani 1 1 d .
O3 O 0.07030(16) 0.37191(14) 0.07935(6) 0.0293(2) Uani 1 1 d .
N1 N 0.65161(19) 0.93136(16) 0.07961(7) 0.0276(3) Uani 1 1 d .
H1A H 0.5720 1.0273 0.0800 0.033 Uiso 1 1 calc R
H1B H 0.7939 0.9488 0.0774 0.033 Uiso 1 1 calc R
N4 N 0.0925(2) 0.51477(17) 0.48741(7) 0.0292(3) Uani 1 1 d .
N2 N 0.34374(19) 0.73559(17) 0.08576(8) 0.0310(3) Uani 1 1 d .
H2A H 0.2646 0.8319 0.0861 0.037 Uiso 1 1 calc R
H2B H 0.2805 0.6224 0.0876 0.037 Uiso 1 1 calc R
N3 N 0.67555(19) 0.61424(16) 0.08281(8) 0.0280(3) Uani 1 1 d .
H3A H 0.6112 0.5017 0.0853 0.034 Uiso 1 1 calc R
H3B H 0.8180 0.6299 0.0806 0.034 Uiso 1 1 calc R

loop_
_atom_site_aniso_label
_atom_site_aniso_U_11
_atom_site_aniso_U_22
_atom_site_aniso_U_33
_atom_site_aniso_U_23
_atom_site_aniso_U_13
_atom_site_aniso_U_12
S1 0.02048(18) 0.02072(18) 0.01867(17) -0.00072(12) 0.00455(12) 0.00193(12)
C1 0.0249(6) 0.0253(6) 0.0173(6) -0.0019(5) 0.0017(5) 0.0028(5)
C2 0.0253(6) 0.0198(6) 0.0193(6) 0.0003(4) 0.0056(5) 0.0028(5)
C3 0.0245(7) 0.0357(7) 0.0244(7) -0.0041(5) 0.0047(5) -0.0033(5)
C5 0.0313(7) 0.0244(6) 0.0210(6) -0.0006(5) 0.0053(5) 0.0037(5)
C7 0.0248(6) 0.0311(7) 0.0258(7) -0.0023(5) 0.0068(5) -0.0022(5)
C6 0.0288(7) 0.0324(7) 0.0259(7) -0.0049(5) 0.0031(5) -0.0038(5)
C4 0.0265(7) 0.0383(8) 0.0253(7) -0.0019(6) 0.0089(5) -0.0007(6)
C9 0.0364(7) 0.0226(6) 0.0277(7) 0.0030(5) -0.0019(6) 0.0002(5)
C12 0.0598(10) 0.0335(8) 0.0309(8) 0.0014(6) 0.0086(7) 0.0038(7)
C13 0.0427(9) 0.0347(8) 0.0418(9) 0.0054(7) 0.0073(7) 0.0069(7)
C8 0.0379(8) 0.0346(8) 0.0317(7) 0.0060(6) -0.0021(6) 0.0047(6)
C10 0.0434(9) 0.0374(8) 0.0307(8) 0.0027(6) -0.0046(6) 0.0092(7)
C11 0.0587(11) 0.0432(9) 0.0275(8) 0.0025(7) -0.0054(7) 0.0089(8)
O1 0.0225(5) 0.0274(5) 0.0255(5) -0.0012(4) 0.0072(4) 0.0011(4)
O2 0.0262(5) 0.0228(5) 0.0310(5) -0.0052(4) 0.0060(4) -0.0005(4)
O3 0.0310(5) 0.0338(5) 0.0246(5) 0.0053(4) 0.0040(4) 0.0087(4)
N1 0.0242(5) 0.0251(6) 0.0327(6) -0.0006(5) 0.0021(5) 0.0016(4)
N4 0.0338(6) 0.0312(6) 0.0223(6) -0.0028(5) 0.0071(5) 0.0027(5)
N2 0.0239(6) 0.0232(6) 0.0458(7) -0.0005(5) 0.0056(5) 0.0026(4)
N3 0.0257(6) 0.0262(6) 0.0329(6) 0.0011(5) 0.0052(5) 0.0056(4)

loop_
_atom_type_symbol
_atom_type_description
_atom_type_scat_dispersion_real
_atom_type_scat_dispersion_imag
_atom_type_scat_source
C C 0.0033 0.0016 'International Tables Vol C Tables 4.2.6.8 and 6.1.1.4'
H H 0.0000 0.0000 'International Tables Vol C Tables 4.2.6.8 and 6.1.1.4'
N N 0.0061 0.0033 'International Tables Vol C Tables 4.2.6.8 and 6.1.1.4'
O O 0.0106 0.0060 'International Tables Vol C Tables 4.2.6.8 and 6.1.1.4'
S S 0.1246 0.1234 'International Tables Vol C Tables 4.2.6.8 and 6.1.1.4'

loop_
_geom_angle_atom_site_label_1
_geom_angle_atom_site_label_2
_geom_angle_atom_site_label_3
_geom_angle
_geom_angle_site_symmetry_1
_geom_angle_site_symmetry_3
O3 S1 O2 112.74(6) . .
O3 S1 O1 112.71(6) . .
O2 S1 O1 111.95(5) . .
O3 S1 C2 106.47(6) . .
O2 S1 C2 105.93(6) . .
O1 S1 C2 106.44(6) . .
N2 C1 N1 119.75(12) . .
N2 C1 N3 119.41(12) . .
N1 C1 N3 120.84(12) . .
C7 C2 C3 120.93(12) . .
C7 C2 S1 120.32(10) . .
C3 C2 S1 118.75(10) . .
C4 C3 C2 119.68(13) . .
C4 C3 H3 120.2 . .
C2 C3 H3 120.2 . .
C6 C5 C4 120.67(12) . .
C6 C5 N4 115.19(12) . .
C4 C5 N4 124.13(12) . .
C2 C7 C6 119.32(12) . .
C2 C7 H7 120.3 . .
C6 C7 H7 120.3 . .
C5 C6 C7 119.80(13) . .
C5 C6 H6 120.1 . .
C7 C6 H6 120.1 . .
C3 C4 C5 119.58(13) . .
C3 C4 H4 120.2 . .
C5 C4 H4 120.2 . .
C8 C9 C10 116.82(14) . .
C8 C9 C9 121.40(16) . 2_656
C10 C9 C9 121.78(17) . 2_656
C11 C12 C13 118.96(15) . .
C11 C12 H12 120.5 . .
C13 C12 H12 120.5 . .
C12 C13 C8 120.49(16) . .
C12 C13 H13 119.8 . .
C8 C13 H13 119.8 . .
C13 C8 C9 121.62(14) . .
C13 C8 H8 119.2 . .
C9 C8 H8 119.2 . .
C11 C10 C9 121.52(15) . .
C11 C10 H10 119.2 . .
C9 C10 H10 119.2 . .
C12 C11 C10 120.58(15) . .
C12 C11 H11 119.7 . .
C10 C11 H11 119.7 . .
C1 N1 H1A 120.0 . .
C1 N1 H1B 120.0 . .
H1A N1 H1B 120.0 . .
N4 N4 C5 113.87(15) 2_566 .
C1 N2 H2A 120.0 . .
C1 N2 H2B 120.0 . .
H2A N2 H2B 120.0 . .
C1 N3 H3A 120.0 . .
C1 N3 H3B 120.0 . .
H3A N3 H3B 120.0 . .

loop_
_geom_bond_atom_site_label_1
_geom_bond_atom_site_label_2
_geom_bond_distance
_geom_bond_site_symmetry_2
S1 O3 1.4555(10) .
S1 O2 1.4603(9) .
S1 O1 1.4607(9) .
S1 C2 1.7754(12) .
C1 N2 1.3209(17) .
C1 N1 1.3230(17) .
C1 N3 1.3317(17) .
C2 C7 1.3845(19) .
C2 C3 1.3954(18) .
C3 C4 1.3809(19) .
C3 H3 0.9500 .
C5 C6 1.3881(19) .
C5 C4 1.394(2) .
C5 N4 1.4332(17) .
C7 C6 1.3919(19) .
C7 H7 0.9500 .
C6 H6 0.9500 .
C4 H4 0.9500 .
C9 C8 1.395(2) .
C9 C10 1.401(2) .
C9 C9 1.489(3) 2_656
C12 C11 1.382(3) .
C12 C13 1.382(2) .
C12 H12 0.9500 .
C13 C8 1.386(2) .
C13 H13 0.9500 .
C8 H8 0.9500 .
C10 C11 1.384(2) .
C10 H10 0.9500 .
C11 H11 0.9500 .
N1 H1A 0.8800 .
N1 H1B 0.8800 .
N4 N4 1.250(2) 2_566
N2 H2A 0.8800 .
N2 H2B 0.8800 .
N3 H3A 0.8800 .
N3 H3B 0.8800 .

loop_
_geom_hbond_atom_site_label_D
_geom_hbond_atom_site_label_H
_geom_hbond_atom_site_label_A
_geom_hbond_distance_DH
_geom_hbond_distance_HA
_geom_hbond_distance_DA
_geom_hbond_angle_DHA
_geom_hbond_site_symmetry_A
N1 H1A O1 0.88 2.13 2.9737(15) 161.4 1_565
N1 H1B O2 0.88 2.04 2.8633(15) 155.6 1_665
N2 H2A O2 0.88 2.01 2.8751(15) 165.8 1_565
N2 H2B O3 0.88 2.12 2.9902(16) 168.0 .
N3 H3A O1 0.88 2.08 2.9315(15) 163.7 .
N3 H3B O3 0.88 2.52 3.1087(15) 125.1 1_655

loop_
_geom_torsion_atom_site_label_1
_geom_torsion_atom_site_label_2
_geom_torsion_atom_site_label_3
_geom_torsion_atom_site_label_4
_geom_torsion
_geom_torsion_site_symmetry_1
_geom_torsion_site_symmetry_4
O3 S1 C2 C7 -107.49(12) . .
O2 S1 C2 C7 132.28(11) . .
O1 S1 C2 C7 12.97(13) . .
O3 S1 C2 C3 72.41(12) . .
O2 S1 C2 C3 -47.82(12) . .
O1 S1 C2 C3 -167.13(11) . .
C7 C2 C3 C4 -0.1(2) . .
S1 C2 C3 C4 179.96(11) . .
C3 C2 C7 C6 -0.2(2) . .
S1 C2 C7 C6 179.68(11) . .
C4 C5 C6 C7 0.1(2) . .
N4 C5 C6 C7 -179.34(13) . .
C2 C7 C6 C5 0.2(2) . .
C2 C3 C4 C5 0.5(2) . .
C6 C5 C4 C3 -0.5(2) . .
N4 C5 C4 C3 178.93(13) . .
C11 C12 C13 C8 -0.9(3) . .
C12 C13 C8 C9 0.3(2) . .
C10 C9 C8 C13 0.6(2) . .
C9 C9 C8 C13 -179.18(16) 2_656 .
C8 C9 C10 C11 -1.0(2) . .
C9 C9 C10 C11 178.82(17) 2_656 .
C13 C12 C11 C10 0.6(3) . .
C9 C10 C11 C12 0.4(3) . .
C6 C5 N4 N4 176.80(15) . 2_566
C4 C5 N4 N4 -2.6(2) . 2_566
